data_7213545
loop_
_publ_author_name
'Reepmeyer, J. C.'
'Rhodes, M. O.'
'Cox, D. C.'
'Silverton, J. V.'

_publ_section_title
;
 Characterization and crystal structure of two polymorphic forms of
 racemic thalidomide
;
_journal_coden_Cambridge 188
_journal_issue 9
_journal_name_full
;
 Journal of the Chemical Society, Perkin Transactions 2
;
_journal_page_first 2063
_journal_page_last 2067
_journal_paper_doi 10.1039/P29940002063
_journal_year 1994
_chemical_formula_moiety 'C13 H10 N2 O4'
_chemical_formula_sum 'C13 H10 N2 O4'
_chemical_melting_point 548.15
_chemical_name_common thalidomide
_chemical_name_systematic
;
rac-2-(2,6-Dioxo-3-piperidinyl)-1H-isoindole-1,3(2H)-dione
;
_space_group_IT_number 15
_symmetry_cell_setting monoclinic
_symmetry_Int_Tables_number 15
_symmetry_space_group_name_Hall '-C 2yc'
_symmetry_space_group_name_H-M 'C 1 2/c 1'
_cell_angle_alpha 90
_cell_angle_beta 102.78
_cell_angle_gamma 90
_cell_formula_units_Z 8
_cell_length_a 20.741
_cell_length_b 8.072
_cell_length_c 14.216
_cell_volume 2321.100
_exptl_crystal_density_diffrn 1.48
_exptl_crystal_preparation 'refluxing 2-ethoxyethanol'
_refine_ls_R_factor_gt 0.057
_refine_ls_wR_factor_gt 0.057
_cod_data_source_file thalidomideBeta.cif
_cod_data_source_block Thalidomide-beta
_cod_original_sg_symbol_H-M 'C 2/c'
_cod_database_code 7213545

loop_
_symmetry_equiv_pos_site_id
_symmetry_equiv_pos_as_xyz
1 x,y,z
2 -x,y,1/2-z
3 1/2+x,1/2+y,z
4 1/2-x,1/2+y,1/2-z
5 -x,-y,-z
6 x,-y,-1/2+z
7 -1/2-x,-1/2-y,-z
8 -1/2+x,-1/2-y,-1/2+z

loop_
_atom_site_label
_atom_site_type_symbol
_atom_site_fract_x
_atom_site_fract_y
_atom_site_fract_z
_atom_site_B_iso_or_equiv
C1 C 0.0466(1) -0.2419(3) 0.8720(2) 0
O1 O 0.0292(1) -0.3838(2) 0.8765(2) 0
N1 N 0.1089(1) -0.1911(3) 0.8613(2) 0
O2 O 0.1649(1) 0.0563(3) 0.8573(2) 0
C2 C 0.1152(1) -0.0187(3) 0.8619(2) 0
C3 C 0.0498(1) 0.0455(3) 0.8697(2) 0
C4 C 0.0286(2) 0.2084(3) 0.8738(2) 0
C5 C -0.0357(2) 0.2327(4) 0.8822(2) 0
C6 C -0.0774(1) 0.1016(4) 0.8858(2) 0
C7 C -0.0559(1) -0.0621(4) 0.8831(2) 0
C8 C 0.0077(1) -0.0866(3) 0.8744(2) 0
N2 N 0.2231(1) -0.5303(3) 0.9541(2) 0
C9 C 0.1862(1) -0.3889(3) 0.9555(2) 0
O3 O 0.1774(1) -0.3331(3) 1.0306(1) 0
C10 C 0.1647(1) -0.3007(3) 0.8588(2) 0
C11 C 0.1523(2) -0.4222(4) 0.7759(2) 0
C12 C 0.2134(2) -0.5266(4) 0.7794(2) 0
O4 O 0.2832(1) -0.7096(2) 0.8880(2) 0
C13 C 0.2427(1) -0.5983(3) 0.8754(2) 0
H1 H 0.11220 -0.49260 0.77880 0
H2 H 0.13730 -0.36650 0.71550 0
H3 H 0.23690 -0.57320 1.01440 0
H4 H 0.20350 -0.61220 0.72990 0
H5 H 0.24960 -0.46720 0.75750 0
H6 H -0.08600 -0.15350 0.88740 0
H7 H -0.12150 0.11870 0.89480 0
H8 H -0.05030 0.34250 0.89040 0
H9 H 0.06160 0.29950 0.87540 0
H10 H 0.20490 -0.22890 0.85420 0

loop_
_atom_type_symbol
_atom_type_radius_bond
C 0.68
H 0.23
N 0.68
O 0.68

loop_
_geom_bond_atom_site_label_1
_geom_bond_atom_site_label_2
_geom_bond_distance
_geom_bond_site_symmetry_1
_geom_bond_site_symmetry_2
C1 O1 1.207 1_555 1_555
N1 C1 1.396 1_555 1_555
O2 C2 1.210 1_555 1_555
C2 N1 1.398 1_555 1_555
C3 C2 1.479 1_555 1_555
C4 C3 1.392 1_555 1_555
C5 C4 1.379 1_555 1_555
C6 C5 1.375 1_555 1_555
C7 C6 1.398 1_555 1_555
C8 C1 1.495 1_555 1_555
N2 C9 1.377 1_555 1_555
C9 O3 1.209 1_555 1_555
C10 N1 1.463 1_555 1_555
C11 C10 1.511 1_555 1_555
C12 C11 1.514 1_555 1_555
O4 C13 1.216 1_555 1_555
C13 N2 1.385 1_555 1_555
H1 C11 1.016 1_555 1_555
H2 C11 0.958 1_555 1_555
H3 N2 0.910 1_555 1_555
H4 C12 0.975 1_555 1_555
H5 C12 0.997 1_555 1_555
H6 C7 0.977 1_555 1_555
H7 C6 0.961 1_555 1_555
H8 C5 0.952 1_555 1_555
H9 C4 1.001 1_555 1_555
H10 C10 1.029 1_555 1_555
C3 C8 1.389 1_555 1_555
C7 C8 1.366 1_555 1_555
C9 C10 1.525 1_555 1_555
C12 C13 1.483 1_555 1_555
